data_4349257
loop_
_publ_author_name
'Chakrabarti, Neena'
'Ruccolo, Serge'
'Parkin, Gerard'

_publ_section_title
;
 Cadmium Compounds with an [N<sub>3</sub>C] Atrane Motif: Evidence for the
 Generation of a Cadmium Hydride Species.
;
_journal_issue 23
_journal_name_full 'Inorganic chemistry'
_journal_page_first 12105
_journal_page_last 12109
_journal_paper_doi 10.1021/acs.inorgchem.6b02196
_journal_volume 55
_journal_year 2016
_chemical_formula_sum 'C40 H30 Cd2 N8 O2 S6'
_chemical_formula_weight 1071.88
_space_group_crystal_system monoclinic
_space_group_IT_number 15
_space_group_name_Hall '-C 2yc'
_space_group_name_H-M_alt 'C 1 2/c 1'
_atom_sites_solution_hydrogens geom
_audit_creation_method SHELXL-2014/7
_cell_angle_alpha 90
_cell_angle_beta 111.394(4)
_cell_angle_gamma 90
_cell_formula_units_Z 4
_cell_length_a 31.790(8)
_cell_length_b 10.148(3)
_cell_length_c 13.907(4)
_cell_measurement_reflns_used 9983
_cell_measurement_temperature 150(2)
_cell_measurement_theta_max 29.49
_cell_measurement_theta_min 2.49
_cell_volume 4177(2)
_computing_cell_refinement 'Bruker SAINT'
_computing_data_collection 'Bruker APEX2'
_computing_data_reduction 'Bruker SAINT'
_computing_molecular_graphics 'Bruker SHELXTL'
_computing_publication_material 'Bruker SHELXTL'
_computing_structure_refinement 'SHELXL-2014/7 (Sheldrick, 2014)'
_computing_structure_solution 'SHELXS-97 (Sheldrick, 2008)'
_diffrn_ambient_temperature 150(2)
_diffrn_measured_fraction_theta_full 1.000
_diffrn_measured_fraction_theta_max 0.997
_diffrn_measurement_device_type 'Bruker APEX-II CCD'
_diffrn_measurement_method '\f and \w scans'
_diffrn_radiation_type MoK\a
_diffrn_radiation_wavelength 0.71073
_diffrn_reflns_av_R_equivalents 0.0609
_diffrn_reflns_av_unetI/netI 0.0477
_diffrn_reflns_Laue_measured_fraction_full 1.000
_diffrn_reflns_Laue_measured_fraction_max 0.997
_diffrn_reflns_limit_h_max 45
_diffrn_reflns_limit_h_min -45
_diffrn_reflns_limit_k_max 14
_diffrn_reflns_limit_k_min -14
_diffrn_reflns_limit_l_max 19
_diffrn_reflns_limit_l_min -19
_diffrn_reflns_number 32928
_diffrn_reflns_point_group_measured_fraction_full 1.000
_diffrn_reflns_point_group_measured_fraction_max 0.997
_diffrn_reflns_theta_full 25.242
_diffrn_reflns_theta_max 30.718
_diffrn_reflns_theta_min 1.376
_exptl_absorpt_coefficient_mu 1.365
_exptl_absorpt_correction_T_max 0.8756
_exptl_absorpt_correction_T_min 0.6466
_exptl_absorpt_correction_type empirical
_exptl_absorpt_process_details sadabs
_exptl_crystal_colour colorless
_exptl_crystal_density_diffrn 1.704
_exptl_crystal_description block
_exptl_crystal_F_000 2136
_exptl_crystal_size_max 0.350
_exptl_crystal_size_mid 0.120
_exptl_crystal_size_min 0.100
_refine_diff_density_max 1.831
_refine_diff_density_min -1.009
_refine_diff_density_rms 0.113
_refine_ls_extinction_method none
_refine_ls_goodness_of_fit_ref 1.039
_refine_ls_hydrogen_treatment constr
_refine_ls_matrix_type full
_refine_ls_number_parameters 247
_refine_ls_number_reflns 6476
_refine_ls_number_restraints 4
_refine_ls_restrained_S_all 1.039
_refine_ls_R_factor_all 0.0747
_refine_ls_R_factor_gt 0.0471
_refine_ls_shift/su_max 0.022
_refine_ls_shift/su_mean 0.000
_refine_ls_structure_factor_coef Fsqd
_refine_ls_weighting_details 'w=1/[\s^2^(Fo^2^)+(0.0689P)^2^+2.2556P] where P=(Fo^2^+2Fc^2^)/3'
_refine_ls_weighting_scheme calc
_refine_ls_wR_factor_gt 0.1174
_refine_ls_wR_factor_ref 0.1323
_reflns_Friedel_coverage 0.000
_reflns_number_gt 4565
_reflns_number_total 6476
_reflns_threshold_expression 'I > 2\s(I)'
_cod_data_source_file ncos10_SR.cif
_cod_data_source_block ncos10
_cod_original_cell_volume 4177.1(19)
_cod_original_sg_symbol_H-M 'C 2/c'
_cod_database_code 4349257
_shelx_shelxl_version_number 2014/7
_shelx_space_group_comment
; 
The symmetry employed for this shelxl refinement is uniquely defined 
by the following loop, which should always be used as a source of 
symmetry information in preference to the above space-group names. 
They are only intended as comments. 
;
_shelx_estimated_absorpt_t_min 0.647
_shelx_estimated_absorpt_t_max 0.876

loop_
_space_group_symop_operation_xyz
'x, y, z'
'-x, y, -z+1/2'
'x+1/2, y+1/2, z'
'-x+1/2, y+1/2, -z+1/2'
'-x, -y, -z'
'x, -y, z-1/2'
'-x+1/2, -y+1/2, -z'
'x+1/2, -y+1/2, z-1/2'

loop_
_atom_site_label
_atom_site_type_symbol
_atom_site_fract_x
_atom_site_fract_y
_atom_site_fract_z
_atom_site_U_iso_or_equiv
_atom_site_adp_type
_atom_site_occupancy
_atom_site_site_symmetry_order
_atom_site_calc_flag
_atom_site_refinement_flags_posn
_atom_site_refinement_flags_adp
_atom_site_refinement_flags_occupancy
Cd Cd 0.16307(2) 1.87294(3) 0.43992(2) 0.03334(10) Uani 1 1 d . . .
O O 0.26559(10) 1.5860(3) 0.6021(3) 0.0558(8) Uani 1 1 d . . .
S1 S 0.14315(3) 2.18140(11) 0.34837(9) 0.0475(3) Uani 1 1 d . . .
C C 0.11595(12) 2.0246(4) 0.3221(3) 0.0355(8) Uani 1 1 d . . .
N1 N 0.19125(11) 2.0643(4) 0.5292(2) 0.0428(8) Uani 1 1 d . . .
S2 S 0.06207(3) 2.03117(9) 0.33521(7) 0.0343(2) Uani 1 1 d . . .
N2 N 0.09781(10) 1.8353(3) 0.4740(2) 0.0333(6) Uani 1 1 d . . .
S3 S 0.11045(3) 1.97586(11) 0.19464(7) 0.0417(2) Uani 1 1 d . . .
N3 N 0.14605(11) 1.7482(3) 0.2908(2) 0.0403(7) Uani 1 1 d . . .
N4 N 0.20159(13) 1.7175(4) 0.5490(3) 0.0551(10) Uani 1 1 d . . .
C11 C 0.18215(13) 2.1754(4) 0.4767(3) 0.0410(9) Uani 1 1 d . . .
C31 C 0.12457(12) 1.8073(4) 0.2015(3) 0.0349(8) Uani 1 1 d . . .
C32 C 0.11269(13) 1.7401(5) 0.1072(3) 0.0453(10) Uani 1 1 d . . .
H32A H 0.0975 1.7839 0.0435 0.054 Uiso 1 1 calc R U .
C13 C 0.23417(17) 2.2939(6) 0.6184(4) 0.0652(15) Uani 1 1 d . . .
H13A H 0.2490 2.3731 0.6491 0.078 Uiso 1 1 calc R U .
C12 C 0.20319(16) 2.2940(5) 0.5194(4) 0.0554(12) Uani 1 1 d . . .
H12A H 0.1961 2.3733 0.4803 0.066 Uiso 1 1 calc R U .
C35 C 0.15680(19) 1.6208(4) 0.2907(4) 0.0566(12) Uani 1 1 d . . .
H35A H 0.1728 1.5789 0.3547 0.068 Uiso 1 1 calc R U .
C14 C 0.24344(18) 2.1774(7) 0.6729(4) 0.0691(16) Uani 1 1 d . . .
H14A H 0.2649 2.1748 0.7416 0.083 Uiso 1 1 calc R U .
C33 C 0.12369(18) 1.6092(5) 0.1096(4) 0.0553(12) Uani 1 1 d . . .
H33A H 0.1160 1.5608 0.0471 0.066 Uiso 1 1 calc R U .
C34 C 0.1457(2) 1.5485(5) 0.2021(4) 0.0658(14) Uani 1 1 d . . .
H34A H 0.1532 1.4576 0.2046 0.079 Uiso 1 1 calc R U .
C15 C 0.22139(17) 2.0660(6) 0.6267(3) 0.0589(13) Uani 1 1 d . . .
H15A H 0.2275 1.9861 0.6649 0.071 Uiso 1 1 calc R U .
C24 C 0.05657(15) 1.7205(5) 0.5610(4) 0.0559(12) Uani 1 1 d . . .
H24A H 0.0559 1.6560 0.6100 0.067 Uiso 1 1 calc R U .
C23 C 0.01879(15) 1.7933(5) 0.5065(4) 0.0534(11) Uani 1 1 d . . .
H23A H -0.0087 1.7786 0.5173 0.064 Uiso 1 1 calc R U .
C25 C 0.09575(14) 1.7453(4) 0.5414(3) 0.0432(9) Uani 1 1 d . . .
H25A H 0.1221 1.6958 0.5779 0.052 Uiso 1 1 calc R U .
C22 C 0.02048(13) 1.8861(4) 0.4375(3) 0.0422(9) Uani 1 1 d . . .
H22A H -0.0056 1.9363 0.3999 0.051 Uiso 1 1 calc R U .
C21 C 0.06126(11) 1.9063(3) 0.4228(3) 0.0322(7) Uani 1 1 d . . .
C1 C 0.23219(13) 1.6574(4) 0.5714(3) 0.0372(8) Uani 1 1 d . . .
C6 C 0.0000 2.3575(5) 0.2500 0.0864(11) Uani 1 2 d DS T P
H6A H 0.0000 2.2638 0.2500 0.104 Uiso 1 2 calc R U P
C3 C 0.0000 2.6294(5) 0.2500 0.0864(11) Uani 1 2 d DS T P
H3A H 0.0000 2.7230 0.2500 0.104 Uiso 1 2 calc R U P
C4 C 0.04082(10) 2.5626(3) 0.2950(4) 0.0864(11) Uani 1 1 d D . .
H4A H 0.0685 2.6097 0.3227 0.104 Uiso 1 1 calc R U .
C5 C 0.04035(10) 2.4253(3) 0.2985(4) 0.0864(11) Uani 1 1 d D . .
H5A H 0.0674 2.3782 0.3339 0.104 Uiso 1 1 calc R U .

loop_
_atom_site_aniso_label
_atom_site_aniso_U_11
_atom_site_aniso_U_22
_atom_site_aniso_U_33
_atom_site_aniso_U_23
_atom_site_aniso_U_13
_atom_site_aniso_U_12
Cd 0.02439(13) 0.03812(16) 0.03256(15) 0.00072(11) 0.00449(10) 0.00884(10)
O 0.0402(16) 0.0591(19) 0.071(2) 0.0124(17) 0.0230(15) 0.0205(14)
S1 0.0361(5) 0.0361(5) 0.0619(7) 0.0069(5) 0.0078(5) -0.0034(4)
C 0.0282(17) 0.0333(19) 0.041(2) 0.0011(15) 0.0079(15) -0.0003(14)
N1 0.0404(18) 0.055(2) 0.0350(17) -0.0063(16) 0.0155(14) -0.0068(16)
S2 0.0240(4) 0.0347(5) 0.0404(5) 0.0051(4) 0.0072(3) 0.0080(3)
N2 0.0279(14) 0.0280(14) 0.0423(17) 0.0012(13) 0.0110(13) 0.0029(12)
S3 0.0407(5) 0.0470(6) 0.0365(5) 0.0095(4) 0.0132(4) 0.0123(4)
N3 0.0434(18) 0.0366(18) 0.0388(17) -0.0003(14) 0.0126(14) 0.0036(14)
N4 0.047(2) 0.076(3) 0.042(2) 0.0202(19) 0.0155(16) 0.020(2)
C11 0.0325(19) 0.046(2) 0.051(2) -0.0122(19) 0.0225(17) -0.0090(17)
C31 0.0265(16) 0.043(2) 0.0361(19) 0.0012(16) 0.0127(14) -0.0027(15)
C32 0.037(2) 0.061(3) 0.037(2) -0.0041(19) 0.0132(16) -0.0126(19)
C13 0.058(3) 0.081(4) 0.071(3) -0.038(3) 0.041(3) -0.034(3)
C12 0.053(3) 0.052(3) 0.071(3) -0.016(2) 0.035(2) -0.015(2)
C35 0.081(4) 0.034(2) 0.049(3) -0.0003(19) 0.018(2) 0.000(2)
C14 0.065(3) 0.108(5) 0.039(2) -0.028(3) 0.024(2) -0.034(3)
C33 0.066(3) 0.050(3) 0.050(3) -0.019(2) 0.021(2) -0.013(2)
C34 0.100(4) 0.033(2) 0.060(3) -0.010(2) 0.024(3) -0.005(3)
C15 0.060(3) 0.080(3) 0.036(2) -0.007(2) 0.016(2) -0.021(3)
C24 0.047(2) 0.051(3) 0.074(3) 0.017(2) 0.027(2) 0.000(2)
C23 0.040(2) 0.055(3) 0.070(3) 0.005(2) 0.026(2) -0.004(2)
C25 0.039(2) 0.033(2) 0.055(2) 0.0097(18) 0.0137(18) 0.0035(16)
C22 0.0272(17) 0.048(2) 0.050(2) 0.0014(19) 0.0123(16) 0.0038(16)
C21 0.0218(15) 0.0309(18) 0.0401(19) -0.0047(14) 0.0071(14) 0.0005(13)
C1 0.037(2) 0.043(2) 0.0310(18) -0.0025(15) 0.0116(15) -0.0047(16)
C6 0.102(3) 0.080(2) 0.075(2) 0.000 0.031(2) 0.000
C3 0.102(3) 0.080(2) 0.075(2) 0.000 0.031(2) 0.000
C4 0.102(3) 0.080(2) 0.075(2) 0.000 0.031(2) 0.000
C5 0.102(3) 0.080(2) 0.075(2) 0.000 0.031(2) 0.000

loop_
_atom_type_symbol
_atom_type_description
_atom_type_scat_dispersion_real
_atom_type_scat_dispersion_imag
_atom_type_scat_source
C C 0.0033 0.0016 'International Tables Vol C Tables 4.2.6.8 and 6.1.1.4'
H H 0.0000 0.0000 'International Tables Vol C Tables 4.2.6.8 and 6.1.1.4'
N N 0.0061 0.0033 'International Tables Vol C Tables 4.2.6.8 and 6.1.1.4'
O O 0.0106 0.0060 'International Tables Vol C Tables 4.2.6.8 and 6.1.1.4'
S S 0.1246 0.1234 'International Tables Vol C Tables 4.2.6.8 and 6.1.1.4'
Cd Cd -0.8075 1.2024 'International Tables Vol C Tables 4.2.6.8 and 6.1.1.4'

loop_
_geom_angle_atom_site_label_1
_geom_angle_atom_site_label_2
_geom_angle_atom_site_label_3
_geom_angle
_geom_angle_site_symmetry_1
_geom_angle_site_symmetry_3
N4 Cd N1 102.80(15) . .
N4 Cd N3 96.53(14) . .
N1 Cd N3 149.36(12) . .
N4 Cd N2 93.15(13) . .
N1 Cd N2 103.29(11) . .
N3 Cd N2 99.09(12) . .
N4 Cd C 174.34(14) . .
N1 Cd C 81.21(13) . .
N3 Cd C 81.49(13) . .
N2 Cd C 81.97(12) . .
N4 Cd O 87.59(12) . 7_586
N1 Cd O 77.52(12) . 7_586
N3 Cd O 79.81(12) . 7_586
N2 Cd O 178.74(11) . 7_586
C Cd O 97.24(11) . 7_586
C1 O Cd 123.2(3) . 7_586
C11 S1 C 106.62(19) . .
S1 C S3 108.4(2) . .
S1 C S2 110.9(2) . .
S3 C S2 111.15(19) . .
S1 C Cd 107.67(17) . .
S3 C Cd 108.54(18) . .
S2 C Cd 110.12(18) . .
C11 N1 C15 118.6(4) . .
C11 N1 Cd 117.4(3) . .
C15 N1 Cd 123.3(3) . .
C21 S2 C 107.42(17) . .
C25 N2 C21 119.4(3) . .
C25 N2 Cd 122.4(2) . .
C21 N2 Cd 118.2(2) . .
C31 S3 C 106.53(17) . .
C31 N3 C35 118.7(4) . .
C31 N3 Cd 117.7(3) . .
C35 N3 Cd 123.6(3) . .
C1 N4 Cd 143.4(4) . .
N1 C11 C12 121.8(4) . .
N1 C11 S1 121.4(3) . .
C12 C11 S1 116.7(4) . .
N3 C31 C32 122.0(4) . .
N3 C31 S3 121.6(3) . .
C32 C31 S3 116.4(3) . .
C33 C32 C31 117.9(4) . .
C12 C13 C14 119.0(5) . .
C13 C12 C11 118.8(5) . .
N3 C35 C34 122.6(5) . .
C15 C14 C13 118.9(5) . .
C34 C33 C32 119.9(4) . .
C35 C34 C33 118.8(5) . .
N1 C15 C14 122.8(5) . .
C23 C24 C25 117.3(4) . .
C22 C23 C24 120.6(4) . .
N2 C25 C24 122.8(4) . .
C23 C22 C21 118.8(4) . .
N2 C21 C22 121.1(4) . .
N2 C21 S2 121.9(3) . .
C22 C21 S2 117.0(3) . .
N4 C1 O 175.4(5) . .
C5 C6 C5 120.8(5) . 2
C4 C3 C4 121.8(5) 2 .
C5 C4 C3 118.8(4) . .
C4 C5 C6 119.8(4) . .

loop_
_geom_bond_atom_site_label_1
_geom_bond_atom_site_label_2
_geom_bond_distance
_geom_bond_site_symmetry_2
Cd N4 2.220(4) .
Cd N1 2.303(4) .
Cd N3 2.318(3) .
Cd N2 2.322(3) .
Cd C 2.347(4) .
Cd O 2.573(3) 7_586
O C1 1.227(5) .
O Cd 2.574(3) 7_586
S1 C11 1.764(4) .
S1 C 1.784(4) .
C S3 1.786(4) .
C S2 1.789(4) .
N1 C11 1.317(6) .
N1 C15 1.345(5) .
S2 C21 1.764(4) .
N2 C25 1.328(5) .
N2 C21 1.332(4) .
S3 C31 1.763(4) .
N3 C31 1.323(5) .
N3 C35 1.338(5) .
N4 C1 1.093(5) .
C11 C12 1.399(6) .
C31 C32 1.402(5) .
C32 C33 1.370(6) .
C13 C12 1.370(7) .
C13 C14 1.377(8) .
C35 C34 1.365(6) .
C14 C15 1.361(7) .
C33 C34 1.366(7) .
C24 C23 1.378(6) .
C24 C25 1.391(6) .
C23 C22 1.359(6) .
C22 C21 1.399(5) .
C6 C5 1.3939(8) .
C6 C5 1.3940(8) 2
C3 C4 1.3939(8) 2
C3 C4 1.3939(8) .
C4 C5 1.3939(11) .
